data_1554998
loop_
_publ_author_name
'Zeng, Xiao-Hua'
'Wang, Hong-Mei'
'Ding, Ming-Wu'

_publ_section_title
;
 Unexpected Synthesis of 5,6-Dihydropyridin-2(1H)-ones by a Domino
 Ugi/Aldol/Hydrolysis Reaction Starting from Baylis-Hillman Phosphonium
 Salts.
;
_journal_issue 9
_journal_name_full 'Organic letters'
_journal_page_first 2234
_journal_page_last 2237
_journal_paper_doi 10.1021/acs.orglett.5b00849
_journal_volume 17
_journal_year 2015
_chemical_formula_moiety 'C26 H31 Br N2 O3'
_chemical_formula_sum 'C26 H31 Br N2 O3'
_chemical_formula_weight 499.44
_space_group_IT_number 2
_space_group_name_Hall '-P 1'
_space_group_name_H-M_alt 'P -1'
_symmetry_cell_setting triclinic
_symmetry_space_group_name_H-M 'P -1'
_atom_sites_solution_hydrogens geom
_atom_sites_solution_primary direct
_atom_sites_solution_secondary difmap
_audit_creation_method SHELXL-97
_cell_angle_alpha 98.331(3)
_cell_angle_beta 109.571(3)
_cell_angle_gamma 113.637(3)
_cell_formula_units_Z 2
_cell_length_a 9.6121(18)
_cell_length_b 11.761(2)
_cell_length_c 13.648(3)
_cell_measurement_reflns_used 3944
_cell_measurement_temperature 298(2)
_cell_measurement_theta_max 28.06
_cell_measurement_theta_min 2.37
_cell_volume 1260.2(4)
_computing_cell_refinement 'Bruker SAINT'
_computing_data_collection 'Bruker APEX2'
_computing_data_reduction 'Bruker SAINT'
_computing_molecular_graphics 'Bruker SHELXTL'
_computing_publication_material 'Bruker SHELXTL'
_computing_structure_refinement 'SHELXL-97 (Sheldrick, 2008)'
_computing_structure_solution 'SHELXS-97 (Sheldrick, 2008)'
_diffrn_ambient_temperature 298(2)
_diffrn_measured_fraction_theta_full 0.988
_diffrn_measured_fraction_theta_max 0.988
_diffrn_measurement_device_type 'Bruker APEX-II CCD'
_diffrn_measurement_method '\f and \w scans'
_diffrn_radiation_monochromator graphite
_diffrn_radiation_source 'fine-focus sealed tube'
_diffrn_radiation_type MoK\a
_diffrn_radiation_wavelength 0.71073
_diffrn_reflns_av_R_equivalents 0.0247
_diffrn_reflns_av_sigmaI/netI 0.0412
_diffrn_reflns_limit_h_max 10
_diffrn_reflns_limit_h_min -12
_diffrn_reflns_limit_k_max 14
_diffrn_reflns_limit_k_min -13
_diffrn_reflns_limit_l_max 17
_diffrn_reflns_limit_l_min -17
_diffrn_reflns_number 9955
_diffrn_reflns_theta_full 26.50
_diffrn_reflns_theta_max 26.50
_diffrn_reflns_theta_min 2.00
_exptl_absorpt_coefficient_mu 1.659
_exptl_absorpt_correction_T_max 0.8516
_exptl_absorpt_correction_T_min 0.8257
_exptl_absorpt_correction_type multi-scan
_exptl_absorpt_process_details 'SADABS, Sheldrick,1997'
_exptl_crystal_colour colorless
_exptl_crystal_density_diffrn 1.316
_exptl_crystal_density_method 'not measured'
_exptl_crystal_description block
_exptl_crystal_F_000 520
_exptl_crystal_size_max 0.12
_exptl_crystal_size_mid 0.10
_exptl_crystal_size_min 0.10
_refine_diff_density_max 0.386
_refine_diff_density_min -0.480
_refine_diff_density_rms 0.062
_refine_ls_extinction_method none
_refine_ls_goodness_of_fit_ref 1.033
_refine_ls_hydrogen_treatment mixed
_refine_ls_matrix_type full
_refine_ls_number_parameters 295
_refine_ls_number_reflns 5150
_refine_ls_number_restraints 0
_refine_ls_restrained_S_all 1.033
_refine_ls_R_factor_all 0.0635
_refine_ls_R_factor_gt 0.0431
_refine_ls_shift/su_max 0.001
_refine_ls_shift/su_mean 0.000
_refine_ls_structure_factor_coef Fsqd
_refine_ls_weighting_details 'calc w=1/[\s^2^(Fo^2^)+(0.0937P)^2^+0.1534P] where P=(Fo^2^+2Fc^2^)/3'
_refine_ls_weighting_scheme calc
_refine_ls_wR_factor_gt 0.1350
_refine_ls_wR_factor_ref 0.1492
_reflns_number_gt 3789
_reflns_number_total 5150
_reflns_threshold_expression >2sigma(I)
_cod_data_source_file ol5b00849_si_001.cif
_cod_data_source_block mo_120531a_0m
_cod_depositor_comments
;
The following automatic conversions were performed:

data item '_symmetry_cell_setting' value 'Triclinic' was changed to
'triclinic' in accordance with the
/home/saulius/struct/COD-crude-data/automatic-downloads/DataCite-retrospective/ACS/depositions/lib/dictionaries/cif_core.dic
dictionary named 'cif_core.dic' version 2.4.2 last updated on
2011-04-26.

Automatic conversion script
Id: cif_fix_values 6909 2019-04-08 15:41:33Z antanas 
;
_cod_original_cell_volume 1260.1(4)
_cod_original_sg_symbol_H-M P-1
_cod_database_code 1554998

loop_
_symmetry_equiv_pos_as_xyz
'x, y, z'
'-x, -y, -z'

loop_
_atom_site_label
_atom_site_type_symbol
_atom_site_fract_x
_atom_site_fract_y
_atom_site_fract_z
_atom_site_U_iso_or_equiv
_atom_site_adp_type
_atom_site_occupancy
_atom_site_symmetry_multiplicity
_atom_site_calc_flag
_atom_site_refinement_flags
Br1 Br 0.03084(5) 0.15685(3) 0.30652(3) 0.08001(18) Uani 1 1 d .
C1 C 0.1210(4) 0.3152(2) 0.2752(2) 0.0486(6) Uani 1 1 d .
C2 C 0.0309(3) 0.3260(3) 0.1789(2) 0.0524(6) Uani 1 1 d .
H2 H -0.0754 0.2574 0.1302 0.063 Uiso 1 1 calc R
C3 C 0.0997(3) 0.4405(2) 0.1545(2) 0.0449(6) Uani 1 1 d .
H3 H 0.0387 0.4484 0.0892 0.054 Uiso 1 1 calc R
C4 C 0.2586(3) 0.5436(2) 0.22647(17) 0.0350(5) Uani 1 1 d .
C5 C 0.3453(3) 0.5287(2) 0.32352(19) 0.0438(6) Uani 1 1 d .
H5 H 0.4517 0.5965 0.3729 0.053 Uiso 1 1 calc R
C6 C 0.2769(3) 0.4153(3) 0.3482(2) 0.0509(6) Uani 1 1 d .
H6 H 0.3362 0.4069 0.4138 0.061 Uiso 1 1 calc R
C7 C 0.3288(3) 0.6669(2) 0.19466(16) 0.0341(5) Uani 1 1 d .
C8 C 0.5210(3) 0.7451(2) 0.25468(17) 0.0342(5) Uani 1 1 d .
C9 C 0.6165(3) 0.7144(2) 0.19858(19) 0.0405(5) Uani 1 1 d .
C10 C 0.7246(4) 0.8080(3) 0.1717(2) 0.0579(7) Uani 1 1 d .
H10 H 0.7397 0.8928 0.1890 0.069 Uiso 1 1 calc R
C11 C 0.8121(4) 0.7766(4) 0.1185(3) 0.0749(10) Uani 1 1 d .
H11 H 0.8857 0.8408 0.1010 0.090 Uiso 1 1 calc R
C12 C 0.7903(4) 0.6521(4) 0.0921(3) 0.0729(10) Uani 1 1 d .
H12 H 0.8495 0.6316 0.0573 0.088 Uiso 1 1 calc R
C13 C 0.6827(5) 0.5597(4) 0.1169(3) 0.0766(10) Uani 1 1 d .
H13 H 0.6667 0.4747 0.0978 0.092 Uiso 1 1 calc R
C14 C 0.5958(4) 0.5880(3) 0.1698(3) 0.0625(8) Uani 1 1 d .
H14 H 0.5227 0.5225 0.1865 0.075 Uiso 1 1 calc R
C15 C 0.5949(3) 0.8349(2) 0.35457(17) 0.0345(5) Uani 1 1 d .
C16 C 0.4887(3) 0.8459(2) 0.41133(17) 0.0354(5) Uani 1 1 d .
C17 C 0.2629(3) 0.7601(2) 0.22695(17) 0.0365(5) Uani 1 1 d .
H17 H 0.1398 0.7085 0.1955 0.044 Uiso 1 1 calc R
C18 C 0.7820(3) 0.9165(3) 0.4241(2) 0.0468(6) Uani 1 1 d .
H18A H 0.8393 0.8789 0.3970 0.070 Uiso 1 1 calc R
H18B H 0.8073 0.9185 0.4988 0.070 Uiso 1 1 calc R
H18C H 0.8186 1.0042 0.4210 0.070 Uiso 1 1 calc R
C20 C 0.4273(4) 1.1108(3) 0.2030(2) 0.0558(7) Uani 1 1 d .
C21 C 0.5118(7) 1.2311(3) 0.3041(3) 0.0929(13) Uani 1 1 d .
H21A H 0.4350 1.2249 0.3360 0.139 Uiso 1 1 calc R
H21B H 0.5426 1.3087 0.2829 0.139 Uiso 1 1 calc R
H21C H 0.6110 1.2354 0.3569 0.139 Uiso 1 1 calc R
C22 C 0.2706(6) 1.1048(4) 0.1210(4) 0.0998(14) Uani 1 1 d .
H22A H 0.2253 1.0368 0.0532 0.150 Uiso 1 1 calc R
H22B H 0.2989 1.1875 0.1081 0.150 Uiso 1 1 calc R
H22C H 0.1882 1.0862 0.1497 0.150 Uiso 1 1 calc R
C23 C 0.5467(7) 1.1150(5) 0.1537(5) 0.1128(17) Uani 1 1 d .
H23A H 0.6443 1.1181 0.2072 0.169 Uiso 1 1 calc R
H23B H 0.5803 1.1917 0.1314 0.169 Uiso 1 1 calc R
H23C H 0.4917 1.0380 0.0909 0.169 Uiso 1 1 calc R
C24 C 0.2045(3) 0.7969(3) 0.3923(2) 0.0451(6) Uani 1 1 d .
H24A H 0.1304 0.8272 0.3513 0.054 Uiso 1 1 calc R
H24B H 0.2659 0.8547 0.4678 0.054 Uiso 1 1 calc R
C25 C 0.0992(4) 0.6595(3) 0.3892(3) 0.0596(7) Uani 1 1 d .
H25A H 0.1727 0.6285 0.4295 0.072 Uiso 1 1 calc R
H25B H 0.0359 0.6017 0.3136 0.072 Uiso 1 1 calc R
C26 C -0.0224(5) 0.6542(4) 0.4388(4) 0.0845(11) Uani 1 1 d .
H26A H 0.0400 0.7106 0.5139 0.127 Uiso 1 1 calc R
H26B H -0.0867 0.5658 0.4361 0.127 Uiso 1 1 calc R
H26C H -0.0972 0.6828 0.3979 0.127 Uiso 1 1 calc R
C19 C 0.3046(3) 0.8724(3) 0.17700(19) 0.0443(6) Uani 1 1 d .
N1 N 0.3251(2) 0.80568(18) 0.34615(14) 0.0362(4) Uani 1 1 d .
O1 O 0.2715(2) 0.62403(16) 0.07946(12) 0.0418(4) Uani 1 1 d .
H1 H 0.2685 0.6834 0.0555 0.063 Uiso 1 1 calc R
O2 O 0.5492(2) 0.88734(18) 0.51186(13) 0.0481(4) Uani 1 1 d .
O3 O 0.2649(4) 0.8416(2) 0.07768(15) 0.0743(7) Uani 1 1 d .
N2 N 0.3786(3) 0.9952(2) 0.24148(17) 0.0446(5) Uani 1 1 d .
H2A H 0.3998 1.0088 0.3098 0.054 Uiso 1 1 calc R

loop_
_atom_site_aniso_label
_atom_site_aniso_U_11
_atom_site_aniso_U_22
_atom_site_aniso_U_33
_atom_site_aniso_U_23
_atom_site_aniso_U_13
_atom_site_aniso_U_12
Br1 0.0906(3) 0.0518(2) 0.0942(3) 0.03681(19) 0.0472(2) 0.02103(19)
C1 0.0561(16) 0.0357(12) 0.0553(15) 0.0150(11) 0.0296(13) 0.0188(12)
C2 0.0417(14) 0.0415(14) 0.0495(14) 0.0064(11) 0.0150(12) 0.0049(11)
C3 0.0387(13) 0.0424(13) 0.0356(12) 0.0049(10) 0.0087(10) 0.0123(11)
C4 0.0368(12) 0.0287(10) 0.0341(11) 0.0034(8) 0.0125(10) 0.0156(9)
C5 0.0387(13) 0.0368(12) 0.0388(12) 0.0068(10) 0.0048(10) 0.0145(10)
C6 0.0518(15) 0.0445(14) 0.0467(14) 0.0167(11) 0.0130(12) 0.0208(12)
C7 0.0348(11) 0.0334(11) 0.0272(10) 0.0049(8) 0.0096(9) 0.0152(9)
C8 0.0345(11) 0.0300(10) 0.0341(11) 0.0088(9) 0.0112(9) 0.0155(9)
C9 0.0339(12) 0.0432(13) 0.0346(11) 0.0041(9) 0.0087(10) 0.0178(10)
C10 0.0565(17) 0.0591(17) 0.0609(17) 0.0196(14) 0.0307(14) 0.0260(14)
C11 0.0523(18) 0.106(3) 0.0624(19) 0.0300(19) 0.0318(16) 0.0282(19)
C12 0.0555(19) 0.104(3) 0.0514(17) -0.0008(17) 0.0183(15) 0.044(2)
C13 0.073(2) 0.075(2) 0.081(2) 0.0001(18) 0.0331(19) 0.042(2)
C14 0.0634(18) 0.0477(16) 0.077(2) 0.0062(14) 0.0338(16) 0.0289(15)
C15 0.0356(12) 0.0284(10) 0.0336(11) 0.0081(8) 0.0104(9) 0.0144(9)
C16 0.0396(12) 0.0281(10) 0.0311(11) 0.0068(8) 0.0103(10) 0.0147(9)
C17 0.0323(11) 0.0388(12) 0.0314(11) 0.0073(9) 0.0071(9) 0.0178(10)
C18 0.0356(13) 0.0447(14) 0.0408(13) 0.0018(10) 0.0077(11) 0.0135(11)
C20 0.077(2) 0.0492(15) 0.0547(15) 0.0256(13) 0.0329(15) 0.0362(15)
C21 0.148(4) 0.0449(18) 0.078(2) 0.0260(17) 0.049(3) 0.037(2)
C22 0.127(4) 0.091(3) 0.095(3) 0.054(2) 0.027(3) 0.073(3)
C23 0.150(4) 0.094(3) 0.166(5) 0.071(3) 0.126(4) 0.067(3)
C24 0.0465(14) 0.0489(14) 0.0427(13) 0.0093(11) 0.0216(11) 0.0256(12)
C25 0.0606(18) 0.0526(16) 0.0673(18) 0.0142(14) 0.0374(15) 0.0226(14)
C26 0.088(3) 0.079(2) 0.110(3) 0.034(2) 0.070(2) 0.038(2)
C19 0.0502(14) 0.0444(14) 0.0369(12) 0.0122(10) 0.0117(11) 0.0277(12)
N1 0.0394(11) 0.0355(10) 0.0321(9) 0.0073(7) 0.0141(8) 0.0189(8)
O1 0.0454(9) 0.0415(9) 0.0271(7) 0.0040(6) 0.0087(7) 0.0190(8)
O2 0.0555(11) 0.0521(10) 0.0294(8) 0.0068(7) 0.0114(8) 0.0272(9)
O3 0.124(2) 0.0592(13) 0.0355(10) 0.0183(9) 0.0219(11) 0.0496(14)
N2 0.0567(13) 0.0415(11) 0.0407(11) 0.0159(9) 0.0197(10) 0.0285(10)

loop_
_atom_type_symbol
_atom_type_description
_atom_type_scat_dispersion_real
_atom_type_scat_dispersion_imag
_atom_type_scat_source
C C 0.0033 0.0016 'International Tables Vol C Tables 4.2.6.8 and 6.1.1.4'
H H 0.0000 0.0000 'International Tables Vol C Tables 4.2.6.8 and 6.1.1.4'
N N 0.0061 0.0033 'International Tables Vol C Tables 4.2.6.8 and 6.1.1.4'
O O 0.0106 0.0060 'International Tables Vol C Tables 4.2.6.8 and 6.1.1.4'
Br Br -0.2901 2.4595 'International Tables Vol C Tables 4.2.6.8 and 6.1.1.4'

loop_
_geom_angle_atom_site_label_1
_geom_angle_atom_site_label_2
_geom_angle_atom_site_label_3
_geom_angle
C2 C1 C6 121.3(2)
C2 C1 Br1 119.4(2)
C6 C1 Br1 119.3(2)
C1 C2 C3 119.2(2)
C1 C2 H2 120.4
C3 C2 H2 120.4
C2 C3 C4 120.9(2)
C2 C3 H3 119.5
C4 C3 H3 119.5
C5 C4 C3 117.9(2)
C5 C4 C7 123.5(2)
C3 C4 C7 118.6(2)
C6 C5 C4 121.3(2)
C6 C5 H5 119.3
C4 C5 H5 119.3
C1 C6 C5 119.3(2)
C1 C6 H6 120.3
C5 C6 H6 120.3
O1 C7 C8 111.71(18)
O1 C7 C4 106.37(16)
C8 C7 C4 111.84(18)
O1 C7 C17 110.14(17)
C8 C7 C17 106.41(17)
C4 C7 C17 110.42(18)
C15 C8 C9 123.6(2)
C15 C8 C7 119.4(2)
C9 C8 C7 117.01(18)
C10 C9 C14 117.9(3)
C10 C9 C8 121.4(2)
C14 C9 C8 120.6(2)
C9 C10 C11 120.4(3)
C9 C10 H10 119.8
C11 C10 H10 119.8
C12 C11 C10 120.4(3)
C12 C11 H11 119.8
C10 C11 H11 119.8
C13 C12 C11 119.5(3)
C13 C12 H12 120.3
C11 C12 H12 120.3
C12 C13 C14 121.4(3)
C12 C13 H13 119.3
C14 C13 H13 119.3
C13 C14 C9 120.5(3)
C13 C14 H14 119.8
C9 C14 H14 119.8
C8 C15 C18 125.3(2)
C8 C15 C16 119.6(2)
C18 C15 C16 114.62(19)
O2 C16 N1 122.7(2)
O2 C16 C15 120.6(2)
N1 C16 C15 116.75(18)
N1 C17 C19 113.65(19)
N1 C17 C7 109.72(17)
C19 C17 C7 111.35(19)
N1 C17 H17 107.3
C19 C17 H17 107.3
C7 C17 H17 107.3
C15 C18 H18A 109.5
C15 C18 H18B 109.5
H18A C18 H18B 109.5
C15 C18 H18C 109.5
H18A C18 H18C 109.5
H18B C18 H18C 109.5
N2 C20 C23 110.1(3)
N2 C20 C22 109.4(3)
C23 C20 C22 111.2(4)
N2 C20 C21 106.3(2)
C23 C20 C21 110.7(3)
C22 C20 C21 108.9(3)
C20 C21 H21A 109.5
C20 C21 H21B 109.5
H21A C21 H21B 109.5
C20 C21 H21C 109.5
H21A C21 H21C 109.5
H21B C21 H21C 109.5
C20 C22 H22A 109.5
C20 C22 H22B 109.5
H22A C22 H22B 109.5
C20 C22 H22C 109.5
H22A C22 H22C 109.5
H22B C22 H22C 109.5
C20 C23 H23A 109.5
C20 C23 H23B 109.5
H23A C23 H23B 109.5
C20 C23 H23C 109.5
H23A C23 H23C 109.5
H23B C23 H23C 109.5
N1 C24 C25 112.9(2)
N1 C24 H24A 109.0
C25 C24 H24A 109.0
N1 C24 H24B 109.0
C25 C24 H24B 109.0
H24A C24 H24B 107.8
C24 C25 C26 111.6(3)
C24 C25 H25A 109.3
C26 C25 H25A 109.3
C24 C25 H25B 109.3
C26 C25 H25B 109.3
H25A C25 H25B 108.0
C25 C26 H26A 109.5
C25 C26 H26B 109.5
H26A C26 H26B 109.5
C25 C26 H26C 109.5
H26A C26 H26C 109.5
H26B C26 H26C 109.5
O3 C19 N2 123.5(2)
O3 C19 C17 117.3(2)
N2 C19 C17 119.3(2)
C16 N1 C17 119.53(18)
C16 N1 C24 121.59(18)
C17 N1 C24 118.70(19)
C7 O1 H1 109.5
C19 N2 C20 124.0(2)
C19 N2 H2A 118.0
C20 N2 H2A 118.0

loop_
_geom_bond_atom_site_label_1
_geom_bond_atom_site_label_2
_geom_bond_distance
Br1 C1 1.894(3)
C1 C2 1.367(4)
C1 C6 1.367(4)
C2 C3 1.386(4)
C2 H2 0.9300
C3 C4 1.391(3)
C3 H3 0.9300
C4 C5 1.388(3)
C4 C7 1.530(3)
C5 C6 1.378(4)
C5 H5 0.9300
C6 H6 0.9300
C7 O1 1.413(3)
C7 C8 1.528(3)
C7 C17 1.550(3)
C8 C15 1.346(3)
C8 C9 1.488(3)
C9 C10 1.371(4)
C9 C14 1.394(4)
C10 C11 1.398(5)
C10 H10 0.9300
C11 C12 1.366(6)
C11 H11 0.9300
C12 C13 1.344(5)
C12 H12 0.9300
C13 C14 1.374(5)
C13 H13 0.9300
C14 H14 0.9300
C15 C18 1.504(3)
C15 C16 1.506(3)
C16 O2 1.226(3)
C16 N1 1.354(3)
C17 N1 1.459(3)
C17 C19 1.546(3)
C17 H17 0.9800
C18 H18A 0.9600
C18 H18B 0.9600
C18 H18C 0.9600
C20 N2 1.484(3)
C20 C23 1.502(5)
C20 C22 1.513(5)
C20 C21 1.525(5)
C21 H21A 0.9600
C21 H21B 0.9600
C21 H21C 0.9600
C22 H22A 0.9600
C22 H22B 0.9600
C22 H22C 0.9600
C23 H23A 0.9600
C23 H23B 0.9600
C23 H23C 0.9600
C24 N1 1.470(3)
C24 C25 1.510(4)
C24 H24A 0.9700
C24 H24B 0.9700
C25 C26 1.521(4)
C25 H25A 0.9700
C25 H25B 0.9700
C26 H26A 0.9600
C26 H26B 0.9600
C26 H26C 0.9600
C19 O3 1.231(3)
C19 N2 1.324(3)
O1 H1 0.8200
N2 H2A 0.8600

loop_
_geom_hbond_atom_site_label_D
_geom_hbond_atom_site_label_H
_geom_hbond_atom_site_label_A
_geom_hbond_distance_DH
_geom_hbond_distance_HA
_geom_hbond_distance_DA
_geom_hbond_angle_DHA
_geom_hbond_site_symmetry_A
O1 H1 O3 0.82 1.86 2.588(3) 147.9 .
N2 H2A O2 0.86 2.35 3.169(3) 159.5 2_676

loop_
_geom_torsion_atom_site_label_1
_geom_torsion_atom_site_label_2
_geom_torsion_atom_site_label_3
_geom_torsion_atom_site_label_4
_geom_torsion
C6 C1 C2 C3 0.4(4)
Br1 C1 C2 C3 -177.9(2)
C1 C2 C3 C4 0.2(4)
C2 C3 C4 C5 -0.5(4)
C2 C3 C4 C7 179.3(2)
C3 C4 C5 C6 0.2(4)
C7 C4 C5 C6 -179.6(2)
C2 C1 C6 C5 -0.7(4)
Br1 C1 C6 C5 177.6(2)
C4 C5 C6 C1 0.4(4)
C5 C4 C7 O1 144.5(2)
C3 C4 C7 O1 -35.3(3)
C5 C4 C7 C8 22.3(3)
C3 C4 C7 C8 -157.5(2)
C5 C4 C7 C17 -96.0(3)
C3 C4 C7 C17 84.2(2)
O1 C7 C8 C15 153.68(19)
C4 C7 C8 C15 -87.2(2)
C17 C7 C8 C15 33.4(3)
O1 C7 C8 C9 -27.5(3)
C4 C7 C8 C9 91.6(2)
C17 C7 C8 C9 -147.78(19)
C15 C8 C9 C10 -61.3(3)
C7 C8 C9 C10 120.0(3)
C15 C8 C9 C14 120.0(3)
C7 C8 C9 C14 -58.8(3)
C14 C9 C10 C11 -0.9(4)
C8 C9 C10 C11 -179.6(3)
C9 C10 C11 C12 0.4(5)
C10 C11 C12 C13 0.6(5)
C11 C12 C13 C14 -1.0(5)
C12 C13 C14 C9 0.5(5)
C10 C9 C14 C13 0.5(5)
C8 C9 C14 C13 179.2(3)
C9 C8 C15 C18 -0.2(4)
C7 C8 C15 C18 178.5(2)
C9 C8 C15 C16 -171.5(2)
C7 C8 C15 C16 7.2(3)
C8 C15 C16 O2 153.0(2)
C18 C15 C16 O2 -19.2(3)
C8 C15 C16 N1 -25.7(3)
C18 C15 C16 N1 162.1(2)
O1 C7 C17 N1 -179.03(17)
C8 C7 C17 N1 -57.8(2)
C4 C7 C17 N1 63.8(2)
O1 C7 C17 C19 -52.3(2)
C8 C7 C17 C19 68.9(2)
C4 C7 C17 C19 -169.51(18)
N1 C24 C25 C26 179.2(3)
N1 C17 C19 O3 175.8(2)
C7 C17 C19 O3 51.2(3)
N1 C17 C19 N2 -4.9(3)
C7 C17 C19 N2 -129.4(2)
O2 C16 N1 C17 178.7(2)
C15 C16 N1 C17 -2.6(3)
O2 C16 N1 C24 -6.1(3)
C15 C16 N1 C24 172.6(2)
C19 C17 N1 C16 -80.7(3)
C7 C17 N1 C16 44.7(3)
C19 C17 N1 C24 104.0(2)
C7 C17 N1 C24 -130.6(2)
C25 C24 N1 C16 -98.3(3)
C25 C24 N1 C17 76.9(3)
O3 C19 N2 C20 -1.8(4)
C17 C19 N2 C20 178.8(2)
C23 C20 N2 C19 -58.5(4)
C22 C20 N2 C19 64.1(4)
C21 C20 N2 C19 -178.5(3)
